data_1549701
loop_
_publ_author_name
'Kuramoto, Yutaro'
'Nakagiri, Takanobu'
'Matsui, Yasunori'
'Ohta, Eisuke'
'Ogaki, Takuya'
'Ikeda, Hiroshi'

_publ_section_title
;
 A leaning amine-ketone dyad with a nonconjugated linker:
 solvatofluorochromism and dual fluorescence associated with
 intramolecular charge transfer.
;
_journal_issue 9
_journal_name_full
'Photochemical &amp; photobiological sciences : Official journal of the European Photochemistry Association and the European Society for Photobiology'
_journal_page_first 1157
_journal_page_last 1168
_journal_paper_doi 10.1039/c7pp00453b
_journal_volume 17
_journal_year 2018
_chemical_formula_sum 'C34 H30 Cl N O'
_chemical_formula_weight 504.04
_space_group_IT_number 14
_space_group_name_Hall '-P 2yab'
_space_group_name_H-M_alt 'P 1 21/a 1'
_symmetry_cell_setting monoclinic
_symmetry_space_group_name_Hall '-P 2yab'
_symmetry_space_group_name_H-M 'P 1 21/a 1'
_atom_sites_solution_hydrogens geom
_atom_sites_solution_primary direct
_atom_sites_solution_secondary difmap
_audit_creation_method SHELXL-97
_audit_update_record
;
2017-11-17 deposited with the CCDC.
2018-07-17 downloaded from the CCDC.
;
_cell_angle_alpha 90.00
_cell_angle_beta 107.5515(15)
_cell_angle_gamma 90.00
_cell_formula_units_Z 4
_cell_length_a 9.6998(6)
_cell_length_b 20.0864(13)
_cell_length_c 13.8561(9)
_cell_measurement_reflns_used 11088
_cell_measurement_temperature 296(2)
_cell_measurement_theta_max 54.83
_cell_measurement_theta_min 5.99
_cell_volume 2574.0(3)
_computing_structure_refinement 'SHELXL-97 (Sheldrick, 1997)'
_computing_structure_solution 'SHELXS-97 (Sheldrick, 1990)'
_diffrn_ambient_temperature 296(2)
_diffrn_measured_fraction_theta_full 0.997
_diffrn_measured_fraction_theta_max 0.997
_diffrn_measurement_device_type 'Rigaku RAXIS RAPID'
_diffrn_radiation_monochromator graphite
_diffrn_radiation_source 'fine-focus sealed tube'
_diffrn_radiation_type MoK\a
_diffrn_radiation_wavelength 0.71075
_diffrn_reflns_av_R_equivalents 0.1070
_diffrn_reflns_av_sigmaI/netI 0.0929
_diffrn_reflns_limit_h_max 11
_diffrn_reflns_limit_h_min -12
_diffrn_reflns_limit_k_max 26
_diffrn_reflns_limit_k_min -25
_diffrn_reflns_limit_l_max 17
_diffrn_reflns_limit_l_min -17
_diffrn_reflns_number 24938
_diffrn_reflns_theta_full 27.44
_diffrn_reflns_theta_max 27.44
_diffrn_reflns_theta_min 2.99
_exptl_absorpt_coefficient_mu 0.177
_exptl_absorpt_correction_T_max 0.9654
_exptl_absorpt_correction_T_min 0.8428
_exptl_crystal_colour colourless
_exptl_crystal_density_diffrn 1.301
_exptl_crystal_density_method 'not measured'
_exptl_crystal_description needle
_exptl_crystal_F_000 1064
_exptl_crystal_size_max 1.00
_exptl_crystal_size_mid 0.30
_exptl_crystal_size_min 0.20
_refine_diff_density_max 0.425
_refine_diff_density_min -0.326
_refine_diff_density_rms 0.104
_refine_ls_extinction_coef 0.032(5)
_refine_ls_extinction_expression Fc^*^=kFc[1+0.001xFc^2^\l^3^/sin(2\q)]^-1/4^
_refine_ls_extinction_method SHELXL
_refine_ls_goodness_of_fit_ref 1.144
_refine_ls_hydrogen_treatment mixed
_refine_ls_matrix_type full
_refine_ls_number_parameters 335
_refine_ls_number_reflns 5855
_refine_ls_number_restraints 0
_refine_ls_restrained_S_all 1.144
_refine_ls_R_factor_all 0.1372
_refine_ls_R_factor_gt 0.0780
_refine_ls_shift/su_max 0.000
_refine_ls_shift/su_mean 0.000
_refine_ls_structure_factor_coef Fsqd
_refine_ls_weighting_details 'calc w=1/[\s^2^(Fo^2^)+(0.1243P)^2^+0.4964P] where P=(Fo^2^+2Fc^2^)/3'
_refine_ls_weighting_scheme calc
_refine_ls_wR_factor_gt 0.2213
_refine_ls_wR_factor_ref 0.2827
_reflns_number_gt 2871
_reflns_number_total 5855
_reflns_threshold_expression >2sigma(I)
_cod_data_source_file c7pp00453b2.cif
_cod_data_source_block ydkr
_cod_depositor_comments 'Adding full bibliography for 1549701.cif.'
_cod_original_sg_symbol_H-M 'P 21/a'
_cod_database_code 1549701

loop_
_symmetry_equiv_pos_as_xyz
'x, y, z'
'-x+1/2, y+1/2, -z'
'-x, -y, -z'
'x-1/2, -y-1/2, z'

loop_
_atom_site_label
_atom_site_type_symbol
_atom_site_fract_x
_atom_site_fract_y
_atom_site_fract_z
_atom_site_U_iso_or_equiv
_atom_site_adp_type
_atom_site_occupancy
_atom_site_symmetry_multiplicity
_atom_site_calc_flag
_atom_site_refinement_flags
Cl1 Cl 0.74743(12) 0.00978(6) -0.02843(7) 0.0776(4) Uani 1 1 d .
N1 N 0.9419(3) -0.28827(14) 0.4832(2) 0.0577(8) Uani 1 1 d .
C2 C 0.9065(3) -0.34192(17) 0.4139(3) 0.0500(9) Uani 1 1 d .
C3 C 0.9648(4) 0.00832(16) 0.2717(3) 0.0493(9) Uani 1 1 d .
H1 H 1.0601 -0.0130 0.2910 0.059 Uiso 1 1 calc R
C4 C 0.8979(4) -0.40685(17) 0.4494(3) 0.0527(9) Uani 1 1 d .
H2 H 0.9129 -0.4141 0.5181 0.063 Uiso 1 1 calc R
C5 C 0.8423(3) -0.04453(16) 0.2604(2) 0.0455(8) Uani 1 1 d .
C40 C 1.0067(3) -0.11966(17) 0.3940(3) 0.0503(9) Uani 1 1 d .
H3 H 1.0848 -0.0922 0.3965 0.060 Uiso 1 1 calc R
C6 C 1.0305(4) -0.17855(17) 0.4491(2) 0.0498(9) Uani 1 1 d .
H4 H 1.1231 -0.1890 0.4900 0.060 Uiso 1 1 calc R
C7 C 0.9322(4) -0.10568(19) 0.1298(3) 0.0584(10) Uani 1 1 d .
H5 H 1.0207 -0.0838 0.1447 0.070 Uiso 1 1 calc R
C8 C 0.8686(3) -0.10064(17) 0.3350(3) 0.0484(8) Uani 1 1 d .
C9 C 0.7555(4) -0.14170(19) 0.3389(3) 0.0608(10) Uani 1 1 d .
H6 H 0.6612 -0.1288 0.3050 0.073 Uiso 1 1 calc R
C10 C 0.8072(4) -0.06861(17) 0.1456(3) 0.0502(9) Uani 1 1 d .
C11 C 0.9296(4) 0.04054(17) 0.1637(3) 0.0516(9) Uani 1 1 d .
H7 H 1.0075 0.0325 0.1336 0.062 Uiso 1 1 calc R
C12 C 1.0248(4) -0.29906(17) 0.5853(3) 0.0552(9) Uani 1 1 d .
C13 C 0.7169(4) 0.00493(18) 0.2581(3) 0.0563(9) Uani 1 1 d .
H8 H 0.6323 -0.0186 0.2658 0.068 Uiso 1 1 calc R
C14 C 0.8674(4) -0.45974(19) 0.3836(3) 0.0591(10) Uani 1 1 d .
H9 H 0.8641 -0.5025 0.4085 0.071 Uiso 1 1 calc R
C15 C 0.7917(4) 0.00315(17) 0.1063(3) 0.0519(9) Uani 1 1 d .
C16 C 0.9180(4) -0.22163(17) 0.4437(3) 0.0507(9) Uani 1 1 d .
C17 C 0.9252(5) -0.1676(2) 0.0962(3) 0.0714(11) Uani 1 1 d .
H10 H 1.0080 -0.1875 0.0889 0.086 Uiso 1 1 calc R
O1 O 0.7850(5) -0.26451(17) 0.0454(3) 0.1150(13) Uani 1 1 d .
C19 C 0.8414(4) -0.4503(2) 0.2799(3) 0.0653(11) Uani 1 1 d .
H11 H 0.8216 -0.4863 0.2356 0.078 Uiso 1 1 calc R
C20 C 0.8783(4) -0.33256(19) 0.3098(3) 0.0560(9) Uani 1 1 d .
H12 H 0.8816 -0.2899 0.2844 0.067 Uiso 1 1 calc R
C21 C 0.8456(4) -0.3862(2) 0.2444(3) 0.0643(11) Uani 1 1 d .
H13 H 0.8261 -0.3790 0.1753 0.077 Uiso 1 1 calc R
C22 C 0.6618(5) -0.1693(2) 0.0741(3) 0.0743(13) Uani 1 1 d .
H14 H 0.5721 -0.1901 0.0521 0.089 Uiso 1 1 calc R
C23 C 0.7780(4) -0.2011(2) 0.3915(3) 0.0633(11) Uani 1 1 d .
H15 H 0.6995 -0.2275 0.3920 0.076 Uiso 1 1 calc R
C24 C 1.1444(4) -0.3411(2) 0.6101(3) 0.0655(11) Uani 1 1 d .
H16 H 1.1757 -0.3597 0.5589 0.079 Uiso 1 1 calc R
C25 C 0.6694(4) -0.10728(19) 0.1086(3) 0.0611(10) Uani 1 1 d .
H17 H 0.5841 -0.0867 0.1098 0.073 Uiso 1 1 calc R
C26 C 0.6827(4) 0.03833(19) 0.1503(3) 0.0601(10) Uani 1 1 d .
H18 H 0.5830 0.0295 0.1092 0.072 Uiso 1 1 calc R
C27 C 0.7897(6) -0.2056(2) 0.0699(3) 0.0804(13) Uani 1 1 d .
C28 C 0.8819(4) 0.11377(19) 0.1528(3) 0.0682(11) Uani 1 1 d .
H19 H 0.8951 0.1331 0.0920 0.082 Uiso 1 1 calc R
H20 H 0.9372 0.1395 0.2108 0.082 Uiso 1 1 calc R
C29 C 0.9475(5) 0.0528(2) 0.3580(3) 0.0657(11) Uani 1 1 d .
H21 H 1.0069 0.0365 0.4231 0.079 Uiso 1 1 calc R
H22 H 0.9753 0.0983 0.3495 0.079 Uiso 1 1 calc R
C30 C 0.7210(5) 0.11260(19) 0.1464(4) 0.0710(12) Uani 1 1 d .
H23 H 0.6626 0.1327 0.0837 0.085 Uiso 1 1 calc R
H24 H 0.7049 0.1366 0.2028 0.085 Uiso 1 1 calc R
C31 C 1.2171(5) -0.3556(2) 0.7095(4) 0.0839(14) Uani 1 1 d .
H25 H 1.2953 -0.3847 0.7250 0.101 Uiso 1 1 calc R
C32 C 0.9827(5) -0.2708(2) 0.6627(3) 0.0750(12) Uani 1 1 d .
H26 H 0.9030 -0.2426 0.6474 0.090 Uiso 1 1 calc R
C33 C 1.1744(7) -0.3271(3) 0.7858(4) 0.1001(18) Uani 1 1 d .
H27 H 1.2239 -0.3368 0.8529 0.120 Uiso 1 1 calc R
C34 C 0.7873(5) 0.0490(2) 0.3503(3) 0.0760(12) Uani 1 1 d .
H28 H 0.7443 0.0930 0.3411 0.091 Uiso 1 1 calc R
H29 H 0.7748 0.0295 0.4112 0.091 Uiso 1 1 calc R
C35 C 1.0582(7) -0.2840(2) 0.7636(3) 0.1000(18) Uani 1 1 d .
H30 H 1.0306 -0.2639 0.8154 0.120 Uiso 1 1 calc R

loop_
_atom_site_aniso_label
_atom_site_aniso_U_11
_atom_site_aniso_U_22
_atom_site_aniso_U_33
_atom_site_aniso_U_23
_atom_site_aniso_U_13
_atom_site_aniso_U_12
Cl1 0.0900(8) 0.0852(8) 0.0512(6) 0.0129(5) 0.0118(5) -0.0072(6)
N1 0.072(2) 0.0449(17) 0.0489(17) 0.0062(13) 0.0070(14) 0.0039(14)
C2 0.0474(18) 0.049(2) 0.053(2) -0.0004(16) 0.0136(15) 0.0013(15)
C3 0.0509(19) 0.0445(19) 0.0514(19) -0.0032(15) 0.0139(15) -0.0022(14)
C4 0.0521(19) 0.051(2) 0.054(2) 0.0056(16) 0.0138(16) 0.0026(16)
C5 0.0474(18) 0.0410(18) 0.0502(19) 0.0030(14) 0.0177(15) 0.0039(14)
C40 0.0453(18) 0.047(2) 0.054(2) 0.0019(15) 0.0080(15) 0.0006(14)
C6 0.0527(19) 0.0468(19) 0.0468(18) 0.0014(15) 0.0104(15) 0.0067(15)
C7 0.063(2) 0.056(2) 0.057(2) -0.0038(17) 0.0183(18) 0.0002(17)
C8 0.0506(19) 0.0439(19) 0.0523(19) 0.0045(15) 0.0179(15) 0.0018(14)
C9 0.0473(19) 0.060(2) 0.078(3) 0.024(2) 0.0229(18) 0.0066(16)
C10 0.0502(19) 0.0443(19) 0.055(2) 0.0027(15) 0.0147(16) 0.0005(15)
C11 0.0531(19) 0.050(2) 0.054(2) 0.0060(16) 0.0197(16) -0.0021(15)
C12 0.070(2) 0.045(2) 0.0471(19) 0.0081(15) 0.0123(17) -0.0017(17)
C13 0.0534(19) 0.051(2) 0.071(2) 0.0087(18) 0.0295(18) 0.0075(16)
C14 0.055(2) 0.052(2) 0.068(2) -0.0012(18) 0.0151(18) 0.0002(17)
C15 0.0521(19) 0.051(2) 0.0488(19) 0.0060(16) 0.0101(15) -0.0021(16)
C16 0.056(2) 0.0451(19) 0.0492(19) 0.0076(15) 0.0136(15) 0.0068(15)
C17 0.089(3) 0.054(2) 0.074(3) -0.005(2) 0.028(2) 0.006(2)
O1 0.157(3) 0.056(2) 0.126(3) -0.0274(19) 0.033(3) -0.014(2)
C19 0.057(2) 0.071(3) 0.065(2) -0.013(2) 0.0145(18) -0.0016(19)
C20 0.061(2) 0.057(2) 0.049(2) 0.0051(17) 0.0152(17) -0.0018(17)
C21 0.059(2) 0.077(3) 0.056(2) 0.001(2) 0.0147(18) -0.0008(19)
C22 0.082(3) 0.059(3) 0.067(3) 0.004(2) 0.001(2) -0.020(2)
C23 0.050(2) 0.061(2) 0.081(3) 0.022(2) 0.0229(19) 0.0019(17)
C24 0.066(2) 0.063(3) 0.064(2) 0.0093(19) 0.0147(19) 0.0001(19)
C25 0.053(2) 0.058(2) 0.064(2) 0.0056(18) 0.0039(17) -0.0097(17)
C26 0.0517(19) 0.052(2) 0.075(2) 0.0159(18) 0.0160(18) 0.0085(16)
C27 0.114(4) 0.053(3) 0.062(3) -0.005(2) 0.010(2) -0.009(3)
C28 0.076(3) 0.050(2) 0.074(3) 0.0113(19) 0.016(2) -0.0035(18)
C29 0.083(3) 0.054(2) 0.059(2) -0.0067(18) 0.019(2) -0.0012(19)
C30 0.081(3) 0.051(2) 0.083(3) 0.015(2) 0.027(2) 0.0122(19)
C31 0.082(3) 0.073(3) 0.076(3) 0.013(2) -0.007(2) 0.001(2)
C32 0.109(3) 0.056(3) 0.058(2) 0.0031(19) 0.023(2) 0.013(2)
C33 0.148(5) 0.068(3) 0.060(3) 0.005(2) -0.005(3) -0.009(3)
C34 0.101(3) 0.061(3) 0.075(3) -0.003(2) 0.038(2) 0.022(2)
C35 0.182(6) 0.059(3) 0.056(3) -0.008(2) 0.033(3) -0.007(3)

loop_
_atom_type_symbol
_atom_type_description
_atom_type_scat_dispersion_real
_atom_type_scat_dispersion_imag
_atom_type_scat_source
C C 0.0033 0.0016 'International Tables Vol C Tables 4.2.6.8 and 6.1.1.4'
H H 0.0000 0.0000 'International Tables Vol C Tables 4.2.6.8 and 6.1.1.4'
N N 0.0061 0.0033 'International Tables Vol C Tables 4.2.6.8 and 6.1.1.4'
O O 0.0106 0.0060 'International Tables Vol C Tables 4.2.6.8 and 6.1.1.4'
Cl Cl 0.1484 0.1585 'International Tables Vol C Tables 4.2.6.8 and 6.1.1.4'

loop_
_geom_angle_atom_site_label_1
_geom_angle_atom_site_label_2
_geom_angle_atom_site_label_3
_geom_angle
C2 N1 C12 120.6(3)
C2 N1 C16 118.2(3)
C12 N1 C16 120.0(3)
C20 C2 C4 118.2(3)
C20 C2 N1 122.0(3)
C4 C2 N1 119.8(3)
C29 C3 C5 102.4(3)
C29 C3 C11 117.2(3)
C5 C3 C11 104.1(2)
C29 C3 H1 110.8
C5 C3 H1 110.8
C11 C3 H1 110.8
C14 C4 C2 120.6(3)
C14 C4 H2 119.7
C2 C4 H2 119.7
C8 C5 C13 117.5(3)
C8 C5 C3 118.4(3)
C13 C5 C3 97.7(3)
C8 C5 C10 113.6(3)
C13 C5 C10 103.9(3)
C3 C5 C10 103.4(3)
C6 C40 C8 121.8(3)
C6 C40 H3 119.1
C8 C40 H3 119.1
C16 C6 C40 120.5(3)
C16 C6 H4 119.8
C40 C6 H4 119.7
C17 C7 C10 124.2(4)
C17 C7 H5 117.9
C10 C7 H5 117.9
C9 C8 C40 116.4(3)
C9 C8 C5 120.2(3)
C40 C8 C5 122.9(3)
C23 C9 C8 122.2(3)
C23 C9 H6 118.9
C8 C9 H6 118.9
C7 C10 C25 111.8(3)
C7 C10 C15 114.5(3)
C25 C10 C15 112.6(3)
C7 C10 C5 110.9(3)
C25 C10 C5 113.5(3)
C15 C10 C5 92.2(2)
C15 C11 C28 103.2(3)
C15 C11 C3 101.4(3)
C28 C11 C3 117.4(3)
C15 C11 H7 111.3
C28 C11 H7 111.3
C3 C11 H7 111.3
C32 C12 C24 118.5(4)
C32 C12 N1 120.1(3)
C24 C12 N1 121.3(4)
C34 C13 C5 101.6(3)
C34 C13 C26 117.2(3)
C5 C13 C26 103.3(3)
C34 C13 H8 111.3
C5 C13 H8 111.3
C26 C13 H8 111.3
C4 C14 C19 121.0(4)
C4 C14 H9 119.5
C19 C14 H9 119.5
C11 C15 C10 107.5(3)
C11 C15 C26 99.5(3)
C10 C15 C26 107.2(3)
C11 C15 Cl1 113.7(3)
C10 C15 Cl1 114.1(2)
C26 C15 Cl1 113.6(2)
C6 C16 C23 118.3(3)
C6 C16 N1 122.0(3)
C23 C16 N1 119.5(3)
C7 C17 C27 121.6(4)
C7 C17 H10 119.2
C27 C17 H10 119.2
C21 C19 C14 118.5(4)
C21 C19 H11 120.7
C14 C19 H11 120.7
C21 C20 C2 120.5(3)
C21 C20 H12 119.8
C2 C20 H12 119.8
C20 C21 C19 121.2(4)
C20 C21 H13 119.4
C19 C21 H13 119.4
C25 C22 C27 121.9(4)
C25 C22 H14 119.0
C27 C22 H14 119.0
C9 C23 C16 120.3(3)
C9 C23 H15 119.9
C16 C23 H15 119.9
C31 C24 C12 120.9(4)
C31 C24 H16 119.6
C12 C24 H16 119.6
C22 C25 C10 123.9(4)
C22 C25 H17 118.1
C10 C25 H17 118.1
C15 C26 C30 103.2(3)
C15 C26 C13 101.9(3)
C30 C26 C13 117.4(3)
C15 C26 H18 111.2
C30 C26 H18 111.2
C13 C26 H18 111.2
O1 C27 C22 122.2(5)
O1 C27 C17 121.7(5)
C22 C27 C17 116.1(4)
C11 C28 C30 105.2(3)
C11 C28 H19 110.7
C30 C28 H19 110.7
C11 C28 H20 110.7
C30 C28 H20 110.7
H19 C28 H20 108.8
C34 C29 C3 105.2(3)
C34 C29 H21 110.7
C3 C29 H21 110.7
C34 C29 H22 110.7
C3 C29 H22 110.7
H21 C29 H22 108.8
C28 C30 C26 105.3(3)
C28 C30 H23 110.7
C26 C30 H23 110.7
C28 C30 H24 110.7
C26 C30 H24 110.7
H23 C30 H24 108.8
C33 C31 C24 120.0(5)
C33 C31 H25 120.0
C24 C31 H25 120.0
C12 C32 C35 120.8(4)
C12 C32 H26 119.6
C35 C32 H26 119.6
C31 C33 C35 120.4(4)
C31 C33 H27 119.8
C35 C33 H27 119.8
C29 C34 C13 106.0(3)
C29 C34 H28 110.5
C13 C34 H28 110.5
C29 C34 H29 110.5
C13 C34 H29 110.5
H28 C34 H29 108.7
C33 C35 C32 119.3(5)
C33 C35 H30 120.3
C32 C35 H30 120.3

loop_
_geom_bond_atom_site_label_1
_geom_bond_atom_site_label_2
_geom_bond_distance
Cl1 C15 1.789(4)
N1 C2 1.415(4)
N1 C12 1.417(4)
N1 C16 1.438(4)
C2 C20 1.398(5)
C2 C4 1.405(5)
C3 C29 1.542(5)
C3 C5 1.565(4)
C3 C11 1.571(5)
C3 H1 0.9800
C4 C14 1.373(5)
C4 H2 0.9300
C5 C8 1.498(4)
C5 C13 1.564(4)
C5 C10 1.598(5)
C40 C6 1.389(5)
C40 C8 1.396(4)
C40 H3 0.9300
C6 C16 1.377(5)
C6 H4 0.9300
C7 C17 1.322(5)
C7 C10 1.494(5)
C7 H5 0.9300
C8 C9 1.387(5)
C9 C23 1.380(5)
C9 H6 0.9300
C10 C25 1.496(5)
C10 C15 1.532(5)
C11 C15 1.532(5)
C11 C28 1.536(5)
C11 H7 0.9800
C12 C32 1.380(6)
C12 C24 1.392(5)
C13 C34 1.534(6)
C13 C26 1.578(5)
C13 H8 0.9800
C14 C19 1.395(6)
C14 H9 0.9300
C15 C26 1.542(5)
C16 C23 1.394(5)
C17 C27 1.468(6)
C17 H10 0.9300
O1 C27 1.229(5)
C19 C21 1.383(6)
C19 H11 0.9300
C20 C21 1.382(5)
C20 H12 0.9300
C21 H13 0.9300
C22 C25 1.328(6)
C22 C27 1.455(7)
C22 H14 0.9300
C23 H15 0.9300
C24 C31 1.376(6)
C24 H16 0.9300
C25 H17 0.9300
C26 C30 1.542(5)
C26 H18 0.9800
C28 C30 1.537(6)
C28 H19 0.9700
C28 H20 0.9700
C29 C34 1.528(6)
C29 H21 0.9700
C29 H22 0.9700
C30 H23 0.9700
C30 H24 0.9700
C31 C33 1.372(8)
C31 H25 0.9300
C32 C35 1.393(6)
C32 H26 0.9300
C33 C35 1.380(8)
C33 H27 0.9300
C34 H28 0.9700
C34 H29 0.9700
C35 H30 0.9300

loop_
_geom_torsion_atom_site_label_1
_geom_torsion_atom_site_label_2
_geom_torsion_atom_site_label_3
_geom_torsion_atom_site_label_4
_geom_torsion
C12 N1 C2 C20 -154.1(4)
C16 N1 C2 C20 13.4(5)
C12 N1 C2 C4 26.5(5)
C16 N1 C2 C4 -166.1(3)
C20 C2 C4 C14 2.2(5)
N1 C2 C4 C14 -178.3(3)
C29 C3 C5 C8 -78.9(4)
C11 C3 C5 C8 158.5(3)
C29 C3 C5 C13 48.1(3)
C11 C3 C5 C13 -74.4(3)
C29 C3 C5 C10 154.5(3)
C11 C3 C5 C10 32.0(3)
C8 C40 C6 C16 2.7(5)
C6 C40 C8 C9 3.6(5)
C6 C40 C8 C5 -168.5(3)
C13 C5 C8 C9 51.9(5)
C3 C5 C8 C9 168.8(3)
C10 C5 C8 C9 -69.7(4)
C13 C5 C8 C40 -136.3(3)
C3 C5 C8 C40 -19.4(5)
C10 C5 C8 C40 102.1(4)
C40 C8 C9 C23 -5.2(6)
C5 C8 C9 C23 167.1(4)
C17 C7 C10 C25 -5.9(5)
C17 C7 C10 C15 -135.5(4)
C17 C7 C10 C5 121.9(4)
C8 C5 C10 C7 -62.6(4)
C13 C5 C10 C7 168.6(3)
C3 C5 C10 C7 67.0(3)
C8 C5 C10 C25 64.3(4)
C13 C5 C10 C25 -64.6(4)
C3 C5 C10 C25 -166.2(3)
C8 C5 C10 C15 -179.9(3)
C13 C5 C10 C15 51.3(3)
C3 C5 C10 C15 -50.3(3)
C29 C3 C11 C15 -111.2(3)
C5 C3 C11 C15 1.0(3)
C29 C3 C11 C28 0.4(5)
C5 C3 C11 C28 112.5(3)
C2 N1 C12 C32 -134.0(4)
C16 N1 C12 C32 58.7(5)
C2 N1 C12 C24 42.1(5)
C16 N1 C12 C24 -125.1(4)
C8 C5 C13 C34 78.4(4)
C3 C5 C13 C34 -49.2(3)
C10 C5 C13 C34 -155.1(3)
C8 C5 C13 C26 -159.7(3)
C3 C5 C13 C26 72.6(3)
C10 C5 C13 C26 -33.3(3)
C2 C4 C14 C19 -1.4(5)
C28 C11 C15 C10 -158.1(3)
C3 C11 C15 C10 -36.1(4)
C28 C11 C15 C26 -46.6(3)
C3 C11 C15 C26 75.4(3)
C28 C11 C15 Cl1 74.6(3)
C3 C11 C15 Cl1 -163.4(2)
C7 C10 C15 C11 -60.7(4)
C25 C10 C15 C11 170.1(3)
C5 C10 C15 C11 53.5(3)
C7 C10 C15 C26 -166.9(3)
C25 C10 C15 C26 63.9(4)
C5 C10 C15 C26 -52.7(3)
C7 C10 C15 Cl1 66.3(3)
C25 C10 C15 Cl1 -62.9(4)
C5 C10 C15 Cl1 -179.5(2)
C40 C6 C16 C23 -7.4(5)
C40 C6 C16 N1 167.7(3)
C2 N1 C16 C6 -112.9(4)
C12 N1 C16 C6 54.6(5)
C2 N1 C16 C23 62.1(5)
C12 N1 C16 C23 -130.3(4)
C10 C7 C17 C27 0.6(6)
C4 C14 C19 C21 -0.5(6)
C4 C2 C20 C21 -1.2(5)
N1 C2 C20 C21 179.3(3)
C2 C20 C21 C19 -0.7(6)
C14 C19 C21 C20 1.6(6)
C8 C9 C23 C16 0.5(7)
C6 C16 C23 C9 5.9(6)
N1 C16 C23 C9 -169.3(4)
C32 C12 C24 C31 1.6(6)
N1 C12 C24 C31 -174.6(4)
C27 C22 C25 C10 0.3(6)
C7 C10 C25 C22 5.5(5)
C15 C10 C25 C22 136.0(4)
C5 C10 C25 C22 -120.9(4)
C11 C15 C26 C30 45.3(3)
C10 C15 C26 C30 157.0(3)
Cl1 C15 C26 C30 -76.0(3)
C11 C15 C26 C13 -76.9(3)
C10 C15 C26 C13 34.8(3)
Cl1 C15 C26 C13 161.8(2)
C34 C13 C26 C15 111.1(3)
C5 C13 C26 C15 0.4(3)
C34 C13 C26 C30 -0.8(5)
C5 C13 C26 C30 -111.5(3)
C25 C22 C27 O1 174.4(5)
C25 C22 C27 C17 -6.0(6)
C7 C17 C27 O1 -174.8(5)
C7 C17 C27 C22 5.5(6)
C15 C11 C28 C30 30.4(4)
C3 C11 C28 C30 -80.1(4)
C5 C3 C29 C34 -29.1(4)
C11 C3 C29 C34 84.0(4)
C11 C28 C30 C26 -1.9(4)
C15 C26 C30 C28 -27.1(4)
C13 C26 C30 C28 84.0(4)
C12 C24 C31 C33 -1.8(7)
C24 C12 C32 C35 0.1(7)
N1 C12 C32 C35 176.3(4)
C24 C31 C33 C35 0.2(8)
C3 C29 C34 C13 -2.1(4)
C5 C13 C34 C29 32.6(4)
C26 C13 C34 C29 -79.0(4)
C31 C33 C35 C32 1.4(8)
C12 C32 C35 C33 -1.5(8)
